data_7002646
loop_
_publ_author_name
'Inglis, Ross'
'Taylor, Stephanie M.'
'Jones, Leigh F.'
'Papaefstathiou, Giannis S.'
'Perlepes, Spyros P.'
'Datta, Saiti'
'Hill, Stephen'
'Wernsdorfer, Wolfgang'
'Brechin, Euan K.'

_publ_section_related_literature
;
?
;
_publ_section_title
;
 Twisting, bending, stretching: strategies for making ferromagnetic
 [MnIII3] triangles
;
_journal_issue 42
_journal_name_full 'Dalton Transactions'
_journal_page_first 9157
_journal_paper_doi 10.1039/b911820a
_journal_year 2009
_chemical_compound_source 'Ross Inglis, RI1404'
_chemical_formula_moiety
;
C48 H54 Cl1 Mn3 N6 O11, 0.5(C H4 O), 0.5(C4 H10 O)
;
_chemical_formula_sum 'C50.5 H61 Cl Mn3 N6 O12'
_chemical_formula_weight 1144.32
_space_group_IT_number 148
_symmetry_cell_setting trigonal
_symmetry_space_group_name_Hall '-R 3'
_symmetry_space_group_name_H-M 'R -3 :H'
_atom_sites_solution_hydrogens geom
_atom_sites_solution_primary direct
_audit_creation_date 08-08-12
_audit_creation_method CRYSTALS_ver_12.85
_cell_angle_alpha 90
_cell_angle_beta 90
_cell_angle_gamma 120
_cell_formula_units_Z 6
_cell_length_a 13.3010(3)
_cell_length_b 13.3010(3)
_cell_length_c 49.1441(19)
_cell_measurement_reflns_used 9881
_cell_measurement_temperature 150
_cell_measurement_theta_max 29
_cell_measurement_theta_min 2
_cell_volume 7529.6(4)
_computing_cell_refinement 'SAINT (Siemens ,1995)'
_computing_data_collection 'SMART (Siemens, 1993)'
_computing_data_reduction 'SAINT (Siemens ,1995)'
_computing_molecular_graphics 'CAMERON (Watkin et al., 1996)'
_computing_publication_material 'CRYSTALS (Betteridge et al., 2003)'
_computing_structure_refinement 'CRYSTALS (Betteridge et al., 2003)'
_computing_structure_solution 'SIR92 (Altomare et al., 1994)'
_diffrn_ambient_temperature 150
_diffrn_measured_fraction_theta_full 0.997
_diffrn_measured_fraction_theta_max 0.941
_diffrn_measurement_device 'Bruker SMART'
_diffrn_measurement_device_type Area
_diffrn_measurement_method \w
_diffrn_radiation_monochromator graphite
_diffrn_radiation_type 'Mo K\a'
_diffrn_radiation_wavelength 0.71073
_diffrn_reflns_av_R_equivalents 0.034
_diffrn_reflns_limit_h_max 8
_diffrn_reflns_limit_h_min -17
_diffrn_reflns_limit_k_max 17
_diffrn_reflns_limit_k_min 0
_diffrn_reflns_limit_l_max 66
_diffrn_reflns_limit_l_min 0
_diffrn_reflns_number 52463
_diffrn_reflns_theta_full 27.948
_diffrn_reflns_theta_max 29.419
_diffrn_reflns_theta_min 1.243
_diffrn_standards_number 0
_exptl_absorpt_coefficient_mu 0.866
_exptl_absorpt_correction_T_max 0.82
_exptl_absorpt_correction_T_min 0.67
_exptl_absorpt_correction_type multi-scan
_exptl_absorpt_process_details 'SADABS (Siemens, 1996)'
_exptl_crystal_colour 'dark green'
_exptl_crystal_density_diffrn 1.51
_exptl_crystal_density_method 'not measured'
_exptl_crystal_description block
_exptl_crystal_F_000 3384
_exptl_crystal_recrystallization_method
;
Diffusion of Et~2~O into MeOH solution.
;
_exptl_crystal_size_max 0.49
_exptl_crystal_size_mid 0.27
_exptl_crystal_size_min 0.23
_platon_squeeze_details
;
Each solvent void is assumed to contain one molecule of MeOH and
one molecule of Et~2~O.
;
_refine_diff_density_max 0.52
_refine_diff_density_min -0.40
_refine_ls_extinction_method None
_refine_ls_goodness_of_fit_ref 0.8834
_refine_ls_hydrogen_treatment constr
_refine_ls_matrix_type full
_refine_ls_number_parameters 226
_refine_ls_number_reflns 4347
_refine_ls_number_restraints 25
_refine_ls_R_factor_all 0.0485
_refine_ls_R_factor_gt 0.0346
_refine_ls_shift/su_max 0.002428
_refine_ls_structure_factor_coef Fsqd
_refine_ls_weighting_details
;
Method, part 1, Chebychev polynomial, (Watkin, 1994, Prince, 1982)
[weight] = 1.0/[A~0~*T~0~(x)+A~1~*T~1~(x) ... +A~n-1~]*T~n-1~(x)]
where A~i~ are the Chebychev coefficients listed below and x= Fcalc/Fmax
Method = Robust Weighting (Prince, 1982)
W = [weight] * [1-(deltaF/6*sigmaF)^2^]^2^
A~i~ are:
6.38 9.43 4.45 1.11
;
_refine_ls_weighting_scheme calc
_refine_ls_wR_factor_all 0.1056
_refine_ls_wR_factor_gt 0.0909
_refine_ls_wR_factor_ref 0.1056
_reflns_limit_h_max 8
_reflns_limit_h_min -17
_reflns_limit_k_max 17
_reflns_limit_k_min 0
_reflns_limit_l_max 66
_reflns_limit_l_min 0
_reflns_number_gt 3343
_reflns_number_total 4364
_reflns_threshold_expression I>2.0\s(I)
_oxford_diffrn_Wilson_B_factor 0.00
_oxford_diffrn_Wilson_scale 0.00
_oxford_refine_ls_r_factor_ref 0.0485
_oxford_refine_ls_scale 0.054700(10)
_oxford_reflns_number_all 4347
_oxford_reflns_threshold_expression_ref I>-10.0\s(I)
_oxford_structure_analysis_title 'Eb8143 in R-3'
_cod_data_source_file b911820a.txt
_cod_data_source_block EB8143
_cod_depositor_comments
;
The following automatic conversions were performed:
'_symmetry_cell_setting' value 'Trigonal' changed to 'trigonal' according
to '/home/saulius/struct/CIF-dictionaries/cif_core.dic' dictionary named
'cif_core.dic' version 2.4.1 from 2010-06-29.

Automatic conversion script
Id: cif_fix_enum 1527 2010-12-29 10:47:43Z saulius 
;
_cod_original_sg_symbol_H-M 'R -3 '
_cod_original_formula_sum 'C50.5 H61 Cl1 Mn3 N6 O12'
_cod_database_code 7002646

loop_
_symmetry_equiv_pos_as_xyz
x,y,z
-x,-y,-z
x+1/3,y+2/3,z+2/3
-x+1/3,-y+2/3,-z+2/3
x+2/3,y+1/3,z+1/3
-x+2/3,-y+1/3,-z+1/3
-y,x-y,z
y,-x+y,-z
-y+1/3,x-y+2/3,z+2/3
y+1/3,-x+y+2/3,-z+2/3
-y+2/3,x-y+1/3,z+1/3
y+2/3,-x+y+1/3,-z+1/3
-x+y,-x,z
x-y,x,-z
-x+y+1/3,-x+2/3,z+2/3
x-y+1/3,x+2/3,-z+2/3
-x+y+2/3,-x+1/3,z+1/3
x-y+2/3,x+1/3,-z+1/3

loop_
_atom_site_label
_atom_site_type_symbol
_atom_site_fract_x
_atom_site_fract_y
_atom_site_fract_z
_atom_site_U_iso_or_equiv
_atom_site_occupancy
_atom_site_adp_type
_atom_site_refinement_flags_posn
_atom_site_refinement_flags_adp
_atom_site_refinement_flags_occupancy
_atom_site_disorder_assembly
_atom_site_disorder_group
_oxford_atom_site_special_shape
_atom_site_attached_hydrogens
Mn1 Mn 0.60653(2) 0.43416(2) 0.584303(6) 0.0180 1.0000 Uani . . . . . . .
O2 O 0.85287(12) 0.54808(12) 0.58169(3) 0.0224 1.0000 Uani . . . . . . .
N3 N 0.76555(14) 0.55882(14) 0.59392(3) 0.0194 1.0000 Uani . . . . . . .
C4 C 0.79655(17) 0.64031(16) 0.61212(4) 0.0212 1.0000 Uani . . . . . . .
C5 C 0.92244(18) 0.71013(18) 0.62000(4) 0.0271 1.0000 Uani . . . . . . .
C6 C 0.9854(2) 0.8181(2) 0.60211(6) 0.0373 1.0000 Uani . . . . . . .
C7 C 0.70975(17) 0.66652(16) 0.62317(4) 0.0217 1.0000 Uani . . . . . . .
C8 C 0.59580(18) 0.61714(16) 0.61220(4) 0.0214 1.0000 Uani . . . . . . .
O9 O 0.55553(13) 0.53759(13) 0.59262(3) 0.0243 1.0000 Uani . . . . . . .
C10 C 0.52155(19) 0.65586(19) 0.62169(4) 0.0264 1.0000 Uani . . . . . . .
C11 C 0.5564(2) 0.7389(2) 0.64175(5) 0.0306 1.0000 Uani . . . . . . .
C12 C 0.6654(2) 0.7844(2) 0.65349(5) 0.0330 1.0000 Uani . . . . . . .
C13 C 0.7408(2) 0.74922(18) 0.64414(4) 0.0278 1.0000 Uani . . . . . . .
O14 O 0.6667 0.3333 0.57870(5) 0.0180 1.0000 Uani S T . . . . .
N15 N 0.62524(16) 0.49231(16) 0.54012(3) 0.0241 1.0000 Uani . . . . . . .
C16 C 0.5764(2) 0.41837(19) 0.51931(4) 0.0269 1.0000 Uani . . . . . . .
C17 C 0.5988(2) 0.4539(2) 0.49246(5) 0.0347 1.0000 Uani . . . . . . .
C18 C 0.6736(3) 0.5687(2) 0.48602(5) 0.0384 1.0000 Uani . U . . . . .
C19 C 0.7228(2) 0.6445(2) 0.50756(5) 0.0404 1.0000 Uani . . . . . . .
C20 C 0.6970(2) 0.6040(2) 0.53402(5) 0.0334 1.0000 Uani . . . . . . .
Cl23 Cl 0.6667 0.3333 0.644399(15) 0.0204 1.0000 Uani S T . . . . .
O24 O 0.59811(13) 0.38292(13) 0.63439(3) 0.0239 1.0000 Uani . . . . . . .
O25 O 0.6667 0.3333 0.67343(5) 0.0313 1.0000 Uani S T . . . . .
C210 C 0.6820(9) 0.5977(11) 0.4557(3) 0.0451 0.5000 Uani . U . 1 1 . .
C211 C 0.7173(9) 0.6242(10) 0.4584(3) 0.0434 0.5000 Uani D U . 1 2 . .
C220 C 0.7105(8) 0.5400(7) 0.43710(15) 0.0503 0.5000 Uani D U . 1 2 . .
C221 C 0.7685(8) 0.5779(9) 0.44173(17) 0.0598 0.5000 Uani . U . 1 1 . .
H51 H 0.9275 0.7301 0.6387 0.0346 1.0000 Uiso R . . . . . .
H52 H 0.9573 0.6606 0.6178 0.0340 1.0000 Uiso R . . . . . .
H63 H 1.0676 0.8567 0.6063 0.0568 1.0000 Uiso R . . . . . .
H62 H 0.9587 0.8747 0.6065 0.0568 1.0000 Uiso R . . . . . .
H61 H 0.9733 0.7970 0.5836 0.0571 1.0000 Uiso R . . . . . .
H101 H 0.4475 0.6268 0.6132 0.0298 1.0000 Uiso R . . . . . .
H111 H 0.5069 0.7650 0.6480 0.0332 1.0000 Uiso R . . . . . .
H121 H 0.6854 0.8375 0.6680 0.0369 1.0000 Uiso R . . . . . .
H131 H 0.8155 0.7810 0.6521 0.0314 1.0000 Uiso R . . . . . .
H161 H 0.5207 0.3369 0.5236 0.0362 1.0000 Uiso R . . . . . .
H171 H 0.5589 0.3936 0.4790 0.0472 1.0000 Uiso R . . . . . .
H191 H 0.7736 0.7211 0.5045 0.0473 1.0000 Uiso R . . . . . .
H201 H 0.7330 0.6583 0.5484 0.0385 1.0000 Uiso R . . . . . .
H2101 H 0.7004 0.6770 0.4540 0.0641 0.5000 Uiso R . . 1 1 . .
H2102 H 0.6073 0.5477 0.4467 0.0643 0.5000 Uiso R . . 1 1 . .
H2111 H 0.7945 0.6931 0.4597 0.0588 0.5000 Uiso R . . 1 2 . .
H2112 H 0.6633 0.6568 0.4513 0.0591 0.5000 Uiso R . . 1 2 . .
H2203 H 0.7534 0.5776 0.4205 0.0718 0.5000 Uiso R . . 1 2 . .
H2202 H 0.7592 0.5062 0.4451 0.0724 0.5000 Uiso R . . 1 2 . .
H2201 H 0.6409 0.4789 0.4331 0.0722 0.5000 Uiso R . . 1 2 . .
H2211 H 0.7986 0.6211 0.4251 0.1041 0.5000 Uiso R . . 1 1 . .
H2212 H 0.8437 0.6140 0.4545 0.1039 0.5000 Uiso R . . 1 1 . .
H2213 H 0.7497 0.5001 0.4390 0.1043 0.5000 Uiso R . . 1 1 . .

loop_
_atom_site_aniso_label
_atom_site_aniso_U_11
_atom_site_aniso_U_22
_atom_site_aniso_U_33
_atom_site_aniso_U_23
_atom_site_aniso_U_13
_atom_site_aniso_U_12
Mn1 0.01804(14) 0.01771(14) 0.01894(14) -0.00065(10) -0.00065(10) 0.00946(11)
O2 0.0215(7) 0.0203(6) 0.0259(7) 0.0021(5) 0.0039(5) 0.0107(5)
N3 0.0192(7) 0.0186(7) 0.0209(7) 0.0031(6) 0.0018(6) 0.0098(6)
C4 0.0240(9) 0.0186(8) 0.0201(8) 0.0017(7) -0.0011(7) 0.0100(7)
C5 0.0247(9) 0.0256(10) 0.0293(10) -0.0069(8) -0.0066(8) 0.0113(8)
C6 0.0284(11) 0.0271(11) 0.0473(14) -0.0019(10) 0.0035(10) 0.0070(9)
C7 0.0258(9) 0.0173(8) 0.0203(8) 0.0019(7) 0.0016(7) 0.0095(7)
C8 0.0278(9) 0.0189(8) 0.0192(8) 0.0020(7) 0.0001(7) 0.0131(7)
O9 0.0255(7) 0.0253(7) 0.0270(7) -0.0056(6) -0.0055(5) 0.0164(6)
C10 0.0327(11) 0.0271(10) 0.0249(10) 0.0035(8) 0.0038(8) 0.0191(9)
C11 0.0402(12) 0.0297(10) 0.0280(10) 0.0015(8) 0.0082(9) 0.0221(9)
C12 0.0431(13) 0.0286(10) 0.0266(10) -0.0054(8) 0.0039(9) 0.0174(10)
C13 0.0316(10) 0.0250(9) 0.0243(9) -0.0030(8) -0.0002(8) 0.0122(8)
O14 0.0180(6) 0.0180(6) 0.0179(10) 0.0000 0.0000 0.0090(3)
N15 0.0284(8) 0.0261(8) 0.0206(8) 0.0018(6) 0.0005(6) 0.0156(7)
C16 0.0308(10) 0.0287(10) 0.0251(10) -0.0019(8) -0.0021(8) 0.0177(9)
C17 0.0500(14) 0.0437(13) 0.0232(10) -0.0014(9) -0.0019(9) 0.0330(12)
C18 0.0568(15) 0.0522(14) 0.0237(10) 0.0119(10) 0.0088(10) 0.0404(13)
C19 0.0478(14) 0.0346(12) 0.0372(13) 0.0148(10) 0.0093(11) 0.0193(11)
C20 0.0403(12) 0.0279(11) 0.0278(11) 0.0051(8) -0.0005(9) 0.0139(10)
Cl23 0.0219(2) 0.0219(2) 0.0174(3) 0.0000 0.0000 0.01095(11)
O24 0.0253(7) 0.0258(7) 0.0238(7) 0.0007(5) 0.0009(5) 0.0152(6)
O25 0.0391(9) 0.0391(9) 0.0159(11) 0.0000 0.0000 0.0195(5)
C210 0.062(5) 0.068(6) 0.026(3) 0.016(4) 0.007(4) 0.048(4)
C211 0.060(5) 0.047(4) 0.023(3) 0.011(3) 0.008(4) 0.027(3)
C220 0.069(5) 0.056(4) 0.025(3) 0.005(2) 0.010(3) 0.030(4)
C221 0.080(5) 0.089(6) 0.037(4) 0.023(4) 0.024(4) 0.062(5)

loop_
_atom_type_symbol
_atom_type_scat_dispersion_real
_atom_type_scat_dispersion_imag
_atom_type_scat_Cromer_Mann_a1
_atom_type_scat_Cromer_Mann_b1
_atom_type_scat_Cromer_Mann_a2
_atom_type_scat_Cromer_Mann_b2
_atom_type_scat_Cromer_Mann_a3
_atom_type_scat_Cromer_Mann_b3
_atom_type_scat_Cromer_Mann_a4
_atom_type_scat_Cromer_Mann_b4
_atom_type_scat_Cromer_Mann_c
_atom_type_scat_source
C 0.0033 0.0016 2.3100 20.8439 1.0200 10.2075 1.5886 0.5687 0.8650 51.6512 0.2156 'International Tables Vol C 4.2.6.8 and 6.1.1.4'
H 0.0000 0.0000 0.4930 10.5109 0.3229 26.1257 0.1402 3.1424 0.0408 57.7998 0.0030 'International Tables Vol C 4.2.6.8 and 6.1.1.4'
N 0.0061 0.0033 12.2126 0.0057 3.1322 9.8933 2.0125 28.9975 1.1663 0.5826 -11.5290 'International Tables Vol C 4.2.6.8 and 6.1.1.4'
O 0.0106 0.0060 3.0485 13.2771 2.2868 5.7011 1.5463 0.3239 0.8670 32.9089 0.2508 'International Tables Vol C 4.2.6.8 and 6.1.1.4'
Cl 0.1484 0.1585 11.4604 0.0104 7.1964 1.1662 6.2556 18.5194 1.6455 47.7784 -9.5574 'International Tables Vol C 4.2.6.8 and 6.1.1.4'
Mn 0.3368 0.7283 11.2819 5.3409 7.3573 0.3432 3.0193 17.8674 2.2441 83.7543 1.0896 'International Tables Vol C 4.2.6.8 and 6.1.1.4'

loop_
_geom_angle_atom_site_label_1
_geom_angle_site_symmetry_1
_geom_angle_atom_site_label_2
_geom_angle_site_symmetry_2
_geom_angle_atom_site_label_3
_geom_angle_site_symmetry_3
_geom_angle
_geom_angle_publ_flag
O2 7_655 Mn1 . Mn1 13_665 120.37(4) yes
O2 7_655 Mn1 . N3 . 169.60(6) yes
Mn1 13_665 Mn1 . N3 . 57.54(5) yes
O2 7_655 Mn1 . O9 . 93.12(6) yes
Mn1 13_665 Mn1 . O9 . 145.09(5) yes
N3 . Mn1 . O9 . 87.71(7) yes
O2 7_655 Mn1 . O14 . 89.89(4) yes
Mn1 13_665 Mn1 . O14 . 31.040(16) yes
N3 . Mn1 . O14 . 88.58(5) yes
O9 . Mn1 . O14 . 174.86(7) yes
O2 7_655 Mn1 . N15 . 97.31(6) yes
Mn1 13_665 Mn1 . N15 . 95.88(4) yes
N3 . Mn1 . N15 . 93.07(7) yes
O9 . Mn1 . N15 . 88.66(6) yes
O14 . Mn1 . N15 . 95.09(8) yes
O2 7_655 Mn1 . O24 . 86.58(6) yes
Mn1 13_665 Mn1 . O24 . 82.96(3) yes
N3 . Mn1 . O24 . 83.05(6) yes
O9 . Mn1 . O24 . 90.12(6) yes
O14 . Mn1 . O24 . 85.91(7) yes
N15 . Mn1 . O24 . 175.97(6) yes
Mn1 13_665 O2 . N3 . 112.21(10) yes
O2 . N3 . Mn1 . 114.28(11) yes
O2 . N3 . C4 . 116.96(16) yes
Mn1 . N3 . C4 . 128.33(14) yes
N3 . C4 . C5 . 118.80(18) yes
N3 . C4 . C7 . 119.50(17) yes
C5 . C4 . C7 . 121.59(17) yes
C4 . C5 . C6 . 110.50(18) yes
C4 . C5 . H51 . 108.9 no
C6 . C5 . H51 . 111.4 no
C4 . C5 . H52 . 108.1 no
C6 . C5 . H52 . 110.3 no
H51 . C5 . H52 . 107.5 no
C5 . C6 . H63 . 108.7 no
C5 . C6 . H62 . 110.5 no
H63 . C6 . H62 . 106.6 no
C5 . C6 . H61 . 110.1 no
H63 . C6 . H61 . 109.8 no
H62 . C6 . H61 . 111.0 no
C4 . C7 . C8 . 122.25(17) yes
C4 . C7 . C13 . 119.84(18) yes
C8 . C7 . C13 . 117.77(19) yes
C7 . C8 . O9 . 123.66(17) yes
C7 . C8 . C10 . 119.19(18) yes
O9 . C8 . C10 . 117.13(18) yes
C8 . O9 . Mn1 . 126.72(13) yes
C8 . C10 . C11 . 121.1(2) yes
C8 . C10 . H101 . 118.5 no
C11 . C10 . H101 . 120.3 no
C10 . C11 . C12 . 120.5(2) yes
C10 . C11 . H111 . 121.1 no
C12 . C11 . H111 . 118.4 no
C11 . C12 . C13 . 119.4(2) yes
C11 . C12 . H121 . 118.9 no
C13 . C12 . H121 . 121.6 no
C7 . C13 . C12 . 121.9(2) yes
C7 . C13 . H131 . 118.8 no
C12 . C13 . H131 . 119.2 no
Mn1 13_665 O14 . Mn1 7_655 117.92(3) yes
Mn1 13_665 O14 . Mn1 . 117.92(3) yes
Mn1 7_655 O14 . Mn1 . 117.92(3) yes
Mn1 . N15 . C16 . 123.23(14) yes
Mn1 . N15 . C20 . 119.15(15) yes
C16 . N15 . C20 . 117.30(19) yes
N15 . C16 . C17 . 122.3(2) yes
N15 . C16 . H161 . 117.8 no
C17 . C16 . H161 . 119.8 no
C16 . C17 . C18 . 120.6(2) yes
C16 . C17 . H171 . 115.6 no
C18 . C17 . H171 . 123.7 no
C17 . C18 . C19 . 116.6(2) yes
C17 . C18 . C210 . 115.1(5) yes
C19 . C18 . C210 . 128.0(5) yes
C17 . C18 . C19 . 116.6(2) yes
C17 . C18 . C211 . 129.3(5) yes
C19 . C18 . C211 . 113.9(4) yes
C18 . C19 . C20 . 120.2(2) yes
C18 . C19 . H191 . 120.5 no
C20 . C19 . H191 . 119.3 no
C19 . C20 . N15 . 122.9(2) yes
C19 . C20 . H201 . 118.0 no
N15 . C20 . H201 . 119.1 no
O24 7_655 Cl23 . O24 13_665 109.14(6) yes
O24 7_655 Cl23 . O24 . 109.14(6) yes
O24 13_665 Cl23 . O24 . 109.14(6) yes
O24 7_655 Cl23 . O25 . 109.80(6) yes
O24 13_665 Cl23 . O25 . 109.80(6) yes
O24 . Cl23 . O25 . 109.80(6) yes
Mn1 . O24 . Cl23 . 119.76(8) yes
C18 . C210 . C221 . 112.0(9) yes
C18 . C210 . H2101 . 107.9 no
C221 . C210 . H2101 . 111.3 no
C18 . C210 . H2102 . 110.4 no
C221 . C210 . H2102 . 106.5 no
H2101 . C210 . H2102 . 108.7 no
C18 . C211 . C220 . 113.3(9) yes
C18 . C211 . H2111 . 111.6 no
C220 . C211 . H2111 . 112.7 no
C18 . C211 . H2112 . 108.6 no
C220 . C211 . H2112 . 105.9 no
H2111 . C211 . H2112 . 104.1 no
C211 . C220 . H2203 . 113.5 no
C211 . C220 . H2202 . 103.9 no
H2203 . C220 . H2202 . 102.1 no
C211 . C220 . H2201 . 118.5 no
H2203 . C220 . H2201 . 110.9 no
H2202 . C220 . H2201 . 106.0 no
C210 . C221 . H2211 . 114.7 no
C210 . C221 . H2212 . 106.4 no
H2211 . C221 . H2212 . 102.5 no
C210 . C221 . H2213 . 117.4 no
H2211 . C221 . H2213 . 109.6 no
H2212 . C221 . H2213 . 104.5 no

loop_
_geom_bond_atom_site_label_1
_geom_bond_site_symmetry_1
_geom_bond_atom_site_label_2
_geom_bond_site_symmetry_2
_geom_bond_distance
_geom_bond_publ_flag
Mn1 . O2 7_655 1.9151(14) yes
Mn1 . Mn1 13_665 3.2455(5) yes
Mn1 . N3 . 1.9848(16) yes
Mn1 . O9 . 1.8583(14) yes
Mn1 . O14 . 1.8940(4) yes
Mn1 . N15 . 2.2763(17) yes
Mn1 . O24 . 2.5414(15) yes
O2 . N3 . 1.377(2) yes
N3 . C4 . 1.303(2) yes
C4 . C5 . 1.504(3) yes
C4 . C7 . 1.467(3) yes
C5 . C6 . 1.528(3) yes
C5 . H51 . 0.951 no
C5 . H52 . 0.982 no
C6 . H63 . 0.969 no
C6 . H62 . 1.002 no
C6 . H61 . 0.944 no
C7 . C8 . 1.423(3) yes
C7 . C13 . 1.410(3) yes
C8 . O9 . 1.329(2) yes
C8 . C10 . 1.402(3) yes
C10 . C11 . 1.376(3) yes
C10 . H101 . 0.957 no
C11 . C12 . 1.387(4) yes
C11 . H111 . 0.937 no
C12 . C13 . 1.380(3) yes
C12 . H121 . 0.942 no
C13 . H131 . 0.948 no
N15 . C16 . 1.340(3) yes
N15 . C20 . 1.338(3) yes
C16 . C17 . 1.383(3) yes
C16 . H161 . 0.982 no
C17 . C18 . 1.380(4) yes
C17 . H171 . 0.966 no
C18 . C19 . 1.380(4) yes
C18 . C210 . 1.529(13) yes
C18 . C19 . 1.380(4) yes
C18 . C211 . 1.514(13) yes
C19 . C20 . 1.383(3) yes
C19 . H191 . 0.910 no
C20 . H201 . 0.949 no
Cl23 . O24 7_655 1.4526(14) yes
Cl23 . O24 13_665 1.4526(14) yes
Cl23 . O24 . 1.4526(14) yes
Cl23 . O25 . 1.427(3) yes
C210 . C221 . 1.472(16) yes
C210 . H2101 . 0.959 no
C210 . H2102 . 0.984 no
C211 . C220 . 1.503(16) yes
C211 . H2111 . 0.979 no
C211 . H2112 . 1.066 no
C220 . H2203 . 0.978 no
C220 . H2202 . 1.034 no
C220 . H2201 . 0.896 no
C221 . H2211 . 0.966 no
C221 . H2212 . 1.071 no
C221 . H2213 . 0.945 no

loop_
_platon_squeeze_void_nr
_platon_squeeze_void_average_x
_platon_squeeze_void_average_y
_platon_squeeze_void_average_z
_platon_squeeze_void_volume
_platon_squeeze_void_count_electrons
1 0.000 0.000 0.500 164.4 61.3
2 0.333 0.667 0.167 168.3 61.6
3 0.667 0.333 0.833 168.3 61.6
